data_1557942
loop_
_publ_author_name
'Wadoski-Romeijn, E.'
'Armbruster, T.'

_publ_section_title
;
 Topotactic transformation and dehydration of the zeolite gismondine to a
 novel Ca feldspar structure
;
_journal_name_full 'American Mineralogist'
_journal_page_first 1988
_journal_page_last 1997
_journal_paper_doi 10.2138/am.2013.4495
_journal_volume 98
_journal_year 2013
_chemical_formula_sum 'Al2 Ca O8 Si2'
_chemical_name_common CaAl2Si2O8
_chemical_name_mineral 'Ca feldspar at 350 C'
_space_group_IT_number 2
_space_group_name_Hall '-C 1'
_space_group_name_H-M_alt 'C -1'
_cell_angle_alpha 93.26(3)
_cell_angle_beta 116.37(6)
_cell_angle_gamma 88.72(5)
_cell_formula_units_Z 1
_cell_length_a 8.152(5)
_cell_length_b 12.917(5)
_cell_length_c 7.126(4)
_cell_volume 671.2(7)
_diffrn_ambient_pressure 100
_diffrn_ambient_temperature 623
_cod_data_source_file Ca-feldspar-350C.cif
_cod_data_source_block Ca-feldspar-350C
_cod_original_formula_sum 'Ca1 Al2 Si2 O8'
_cod_database_code 1557942

loop_
_space_group_symop_id
_space_group_symop_operation_xyz
1 x,y,z
2 -x,-y,-z
3 x+1/2,y+1/2,z
4 -x+1/2,-y+1/2,-z

loop_
_atom_site_label
_atom_site_occupancy
_atom_site_fract_x
_atom_site_fract_y
_atom_site_fract_z
_atom_site_adp_type
_atom_site_U_iso_or_equiv
_atom_site_type_symbol
T1O 1.0 -0.5099(5) 0.1673(4) -0.2113(6) Uiso 0.0185(10) Al
T1m 1.0 0.0040(5) 0.3201(3) -0.2343(6) Uiso 0.0166(9) Si
T2O 1.0 -0.1872(5) 0.1137(4) -0.3146(6) Uiso 0.0174(10) Al
T2m 1.0 -0.1790(5) -0.1172(3) -0.3603(6) Uiso 0.0157(9) Si
Ca1 0.729(14) 0.2356(7) -0.0197(7) -0.1592(10) Uiso 0.0429(18) Ca
Ca2 0.271(14) 0.223(2) 0.0208(19) -0.096(3) Uiso 0.0429(18) Ca
OA1 1.0 -0.5206(15) 0.1296(11) 0.0245(16) Uiso 0.033(3) O
OA2 1.0 -0.0791(13) -0.0074(10) -0.2830(17) Uiso 0.026(3) O
OBO 1.0 -0.3101(14) 0.1110(10) -0.1739(17) Uiso 0.032(3) O
OBm 1.0 0.1825(15) 0.3567(11) -0.260(2) Uiso 0.037(3) O
OCO 1.0 -0.0215(14) -0.2039(10) -0.2780(19) Uiso 0.030(3) O
OCm 1.0 -0.0030(15) 0.1935(11) -0.2124(19) Uiso 0.033(3) O
ODO 1.0 -0.7077(14) 0.1075(10) -0.3863(17) Uiso 0.028(3) O
ODm 1.0 -0.3198(16) 0.1289(11) -0.5826(18) Uiso 0.036(3) O
